data_4339214
loop_
_publ_author_name
'Venkateswaran, Ramalingam'
'Balakrishna, Maravanji S.'
'Mobin, Shaikh M.'
'Tuononen, Heikki M.'

_publ_section_title
;
 Copper(I) complexes of bis(2-(diphenylphosphino)phenyl) ether: synthesis,
 reactivity, and theoretical calculations.
;
_journal_issue 16
_journal_name_full 'Inorganic chemistry'
_journal_page_first 6535
_journal_page_last 6541
_journal_paper_doi 10.1021/ic7005474
_journal_volume 46
_journal_year 2007
_chemical_formula_sum 'C97 H78 B2 Cl7.5 Cu2 F8 N4 O2 P4'
_chemical_formula_weight 2022.09
_chemical_name_systematic
;
 ?
;
_space_group_IT_number 2
_symmetry_cell_setting triclinic
_symmetry_space_group_name_Hall '-P 1'
_symmetry_space_group_name_H-M 'P -1'
_atom_sites_solution_hydrogens geom
_atom_sites_solution_primary direct
_atom_sites_solution_secondary difmap
_audit_creation_method SHELXL-97
_cell_angle_alpha 69.255(19)
_cell_angle_beta 77.065(16)
_cell_angle_gamma 72.710(15)
_cell_formula_units_Z 2
_cell_length_a 13.803(2)
_cell_length_b 19.089(4)
_cell_length_c 20.051(5)
_cell_measurement_reflns_used 12498
_cell_measurement_temperature 150(2)
_cell_measurement_theta_max 32.2997
_cell_measurement_theta_min 2.9738
_cell_volume 4675.6(18)
_computing_cell_refinement 'CrysAlis RED, Oxford Diffraction Ltd.,'
_computing_data_collection 'CrysAlis CCD, Oxford Diffraction Ltd.,'
_computing_data_reduction 'CrysAlis RED, Oxford Diffraction Ltd.,'
_computing_molecular_graphics Ortep3
_computing_publication_material Shelx97
_computing_structure_refinement 'SHELXL-97 (Sheldrick, 1997)'
_computing_structure_solution 'SHELXS-97 (Sheldrick, 1997)'
_diffrn_ambient_temperature 150(2)
_diffrn_detector_area_resol_mean 15.9948
_diffrn_measured_fraction_theta_full 0.998
_diffrn_measured_fraction_theta_max 0.998
_diffrn_radiation_monochromator graphite
_diffrn_radiation_source 'Enhance (Mo) X-ray Source'
_diffrn_radiation_type MoK\a
_diffrn_radiation_wavelength 0.71073
_diffrn_reflns_av_R_equivalents 0.0721
_diffrn_reflns_av_sigmaI/netI 0.1044
_diffrn_reflns_limit_h_max 16
_diffrn_reflns_limit_h_min -16
_diffrn_reflns_limit_k_max 22
_diffrn_reflns_limit_k_min -22
_diffrn_reflns_limit_l_max 23
_diffrn_reflns_limit_l_min -23
_diffrn_reflns_number 51933
_diffrn_reflns_theta_full 25.00
_diffrn_reflns_theta_max 25.00
_diffrn_reflns_theta_min 2.97
_exptl_absorpt_coefficient_mu 0.805
_exptl_absorpt_correction_T_max 0.8753
_exptl_absorpt_correction_T_min 0.7771
_exptl_absorpt_correction_type multi-scan
_exptl_absorpt_process_details
;
CrysAlis RED, Oxford Diffraction Ltd.,
Version 1.171.29.8 (release 17-03-2006 CrysAlis171 .NET)
(compiled Mar 17 2006,10:57:34)
Empirical absorption correction using spherical harmonics,
 implemented in SCALE3 ABSPACK scaling algorithm.
;
_exptl_crystal_colour yellow
_exptl_crystal_density_diffrn 1.436
_exptl_crystal_density_method 'not measured'
_exptl_crystal_description block
_exptl_crystal_F_000 2063
_exptl_crystal_size_max 0.33
_exptl_crystal_size_mid 0.21
_exptl_crystal_size_min 0.17
_refine_diff_density_max 1.334
_refine_diff_density_min -1.063
_refine_diff_density_rms 0.096
_refine_ls_extinction_method none
_refine_ls_goodness_of_fit_ref 1.030
_refine_ls_hydrogen_treatment riding
_refine_ls_matrix_type full
_refine_ls_number_parameters 1141
_refine_ls_number_reflns 16433
_refine_ls_number_restraints 0
_refine_ls_restrained_S_all 1.030
_refine_ls_R_factor_all 0.1253
_refine_ls_R_factor_gt 0.0736
_refine_ls_shift/su_max 0.000
_refine_ls_shift/su_mean 0.000
_refine_ls_structure_factor_coef Fsqd
_refine_ls_weighting_details 'calc w=1/[\s^2^(Fo^2^)+(0.1153P)^2^+0.0000P] where P=(Fo^2^+2Fc^2^)/3'
_refine_ls_weighting_scheme calc
_refine_ls_wR_factor_gt 0.1869
_refine_ls_wR_factor_ref 0.2066
_reflns_number_gt 10323
_reflns_number_total 16433
_reflns_threshold_expression >2sigma(I)
_cod_data_source_file ic7005474-file002.cif
_cod_data_source_block msb021
_cod_depositor_comments
;
The following automatic conversions were performed:

'_symmetry_cell_setting' value 'Triclinic' changed to 'triclinic'
according to
/usr/data/users/saulius/automatic-downloads/retrospective/ACS/lib/dictionaries/cif_core.dic
dictionary named 'cif_core.dic' version 2.4.2 from 2011-04-26.

Automatic conversion script
Id: cif_fix_values 2281 2013-09-26 08:29:07Z andrius 
;
_cod_original_cell_volume 4675.5(15)
_cod_original_formula_sum 'C97 H78 B2 Cl7.50 Cu2 F8 N4 O2 P4'
_cod_database_code 4339214

loop_
_symmetry_equiv_pos_as_xyz
'x, y, z'
'-x, -y, -z'

loop_
_atom_site_label
_atom_site_type_symbol
_atom_site_fract_x
_atom_site_fract_y
_atom_site_fract_z
_atom_site_U_iso_or_equiv
_atom_site_adp_type
_atom_site_occupancy
_atom_site_symmetry_multiplicity
_atom_site_calc_flag
_atom_site_refinement_flags
Cu1 Cu 0.16998(5) 0.22950(4) 0.87175(4) 0.02342(19) Uani 1 1 d .
Cu2 Cu -0.27024(5) 0.20481(4) 0.48858(4) 0.02198(19) Uani 1 1 d .
P1 P 0.05579(12) 0.25725(9) 0.96696(8) 0.0238(3) Uani 1 1 d .
P2 P 0.21601(12) 0.33527(9) 0.78804(8) 0.0249(4) Uani 1 1 d .
P3 P -0.18264(12) 0.24126(8) 0.37583(8) 0.0227(3) Uani 1 1 d .
P4 P -0.36274(12) 0.11980(8) 0.50280(8) 0.0220(3) Uani 1 1 d .
N1 N 0.1026(4) 0.1744(3) 0.8262(2) 0.0247(11) Uani 1 1 d .
N2 N 0.2943(4) 0.1453(3) 0.9140(2) 0.0264(11) Uani 1 1 d .
N3 N -0.1750(4) 0.1764(3) 0.5661(2) 0.0245(11) Uani 1 1 d .
N4 N -0.3620(4) 0.3083(3) 0.5021(2) 0.0232(11) Uani 1 1 d .
O1 O 0.2202(3) 0.3485(2) 0.9278(2) 0.0311(10) Uani 1 1 d .
O2 O -0.3827(3) 0.2243(2) 0.35923(19) 0.0265(9) Uani 1 1 d .
B1 B 0.4656(9) 0.8159(7) 0.8750(5) 0.064(3) Uani 1 1 d .
B2 B 0.2035(7) 0.5798(6) 0.3452(5) 0.048(2) Uani 1 1 d .
F1 F 0.4129(6) 0.8934(4) 0.8618(4) 0.124(2) Uani 1 1 d .
F2 F 0.3908(5) 0.7765(4) 0.8864(3) 0.106(2) Uani 1 1 d .
F3 F 0.5145(5) 0.7934(4) 0.9342(3) 0.104(2) Uani 1 1 d .
F4 F 0.5326(4) 0.8064(3) 0.8167(2) 0.0857(17) Uani 1 1 d .
F5 F 0.1740(7) 0.6334(8) 0.2967(6) 0.312(10) Uani 1 1 d .
F6 F 0.1721(5) 0.5939(8) 0.4057(5) 0.213(6) Uani 1 1 d .
F7 F 0.1470(5) 0.5314(6) 0.3513(8) 0.223(7) Uani 1 1 d .
F8 F 0.3052(3) 0.5476(3) 0.3368(3) 0.0718(14) Uani 1 1 d .
C1 C 0.0017(5) 0.1746(3) 1.0235(3) 0.0300(14) Uani 1 1 d .
C2 C 0.0697(6) 0.1020(4) 1.0412(3) 0.0414(17) Uani 1 1 d .
H2 H 0.1398 0.0973 1.0283 0.050 Uiso 1 1 calc R
C3 C 0.0316(7) 0.0364(4) 1.0784(4) 0.053(2) Uani 1 1 d .
H3 H 0.0773 -0.0116 1.0909 0.064 Uiso 1 1 calc R
C4 C -0.0705(7) 0.0410(4) 1.0969(4) 0.053(2) Uani 1 1 d .
H4 H -0.0943 -0.0035 1.1208 0.063 Uiso 1 1 calc R
C5 C -0.1377(7) 0.1112(5) 1.0800(4) 0.062(2) Uani 1 1 d .
H5 H -0.2076 0.1144 1.0924 0.074 Uiso 1 1 calc R
C6 C -0.1035(5) 0.1784(4) 1.0445(4) 0.0424(17) Uani 1 1 d .
H6 H -0.1504 0.2260 1.0347 0.051 Uiso 1 1 calc R
C7 C -0.0558(5) 0.3385(3) 0.9501(3) 0.0274(14) Uani 1 1 d .
C8 C -0.0849(5) 0.3705(3) 0.8813(3) 0.0321(15) Uani 1 1 d .
H8 H -0.0463 0.3509 0.8446 0.039 Uiso 1 1 calc R
C9 C -0.1714(6) 0.4318(4) 0.8666(4) 0.0474(19) Uani 1 1 d .
H9 H -0.1908 0.4520 0.8207 0.057 Uiso 1 1 calc R
C10 C -0.2280(5) 0.4621(4) 0.9209(4) 0.0478(19) Uani 1 1 d .
H10 H -0.2847 0.5034 0.9111 0.057 Uiso 1 1 calc R
C11 C -0.2006(5) 0.4316(4) 0.9889(4) 0.0473(19) Uani 1 1 d .
H11 H -0.2391 0.4519 1.0252 0.057 Uiso 1 1 calc R
C12 C -0.1149(5) 0.3699(4) 1.0038(3) 0.0381(16) Uani 1 1 d .
H12 H -0.0969 0.3494 1.0501 0.046 Uiso 1 1 calc R
C13 C 0.1172(5) 0.2761(3) 1.0291(3) 0.0269(14) Uani 1 1 d .
C14 C 0.0978(5) 0.2449(4) 1.1036(3) 0.0380(16) Uani 1 1 d .
H14 H 0.0480 0.2167 1.1233 0.046 Uiso 1 1 calc R
C15 C 0.1507(7) 0.2549(4) 1.1485(4) 0.052(2) Uani 1 1 d .
H15 H 0.1350 0.2347 1.1981 0.063 Uiso 1 1 calc R
C16 C 0.2252(7) 0.2938(5) 1.1216(4) 0.063(2) Uani 1 1 d .
H16 H 0.2625 0.2980 1.1528 0.076 Uiso 1 1 calc R
C17 C 0.2471(6) 0.3279(4) 1.0473(4) 0.0448(18) Uani 1 1 d .
H17 H 0.2970 0.3561 1.0285 0.054 Uiso 1 1 calc R
C18 C 0.1917(5) 0.3182(4) 1.0029(3) 0.0328(15) Uani 1 1 d .
C19 C 0.1525(5) 0.4143(3) 0.8894(3) 0.0277(14) Uani 1 1 d .
C20 C 0.0936(5) 0.4702(3) 0.9203(3) 0.0332(15) Uani 1 1 d .
H20 H 0.0977 0.4655 0.9674 0.040 Uiso 1 1 calc R
C21 C 0.0274(5) 0.5341(4) 0.8791(4) 0.0384(17) Uani 1 1 d .
H21 H -0.0130 0.5723 0.8990 0.046 Uiso 1 1 calc R
C22 C 0.0219(5) 0.5407(4) 0.8094(3) 0.0388(17) Uani 1 1 d .
H22 H -0.0222 0.5832 0.7824 0.047 Uiso 1 1 calc R
C23 C 0.0823(5) 0.4839(3) 0.7791(3) 0.0318(15) Uani 1 1 d .
H23 H 0.0783 0.4888 0.7319 0.038 Uiso 1 1 calc R
C24 C 0.1490(4) 0.4193(3) 0.8192(3) 0.0255(13) Uani 1 1 d .
C25 C 0.3523(5) 0.3336(4) 0.7745(3) 0.0307(14) Uani 1 1 d .
C26 C 0.3881(5) 0.3979(4) 0.7661(4) 0.0468(18) Uani 1 1 d .
H26 H 0.3418 0.4432 0.7706 0.056 Uiso 1 1 calc R
C27 C 0.4923(6) 0.3948(5) 0.7511(4) 0.058(2) Uani 1 1 d .
H27 H 0.5154 0.4380 0.7452 0.070 Uiso 1 1 calc R
C28 C 0.5618(6) 0.3272(6) 0.7448(4) 0.062(2) Uani 1 1 d .
H28 H 0.6316 0.3248 0.7353 0.074 Uiso 1 1 calc R
C29 C 0.5274(6) 0.2632(4) 0.7527(4) 0.0504(19) Uani 1 1 d .
H29 H 0.5737 0.2182 0.7475 0.061 Uiso 1 1 calc R
C30 C 0.4231(5) 0.2666(4) 0.7685(3) 0.0360(16) Uani 1 1 d .
H30 H 0.4003 0.2231 0.7751 0.043 Uiso 1 1 calc R
C31 C 0.1880(5) 0.3672(3) 0.6948(3) 0.0278(14) Uani 1 1 d .
C32 C 0.2508(5) 0.4041(4) 0.6364(3) 0.0356(16) Uani 1 1 d .
H32 H 0.3096 0.4131 0.6439 0.043 Uiso 1 1 calc R
C33 C 0.2259(6) 0.4277(4) 0.5667(3) 0.0435(18) Uani 1 1 d .
H33 H 0.2682 0.4521 0.5279 0.052 Uiso 1 1 calc R
C34 C 0.1399(6) 0.4150(4) 0.5557(3) 0.0430(19) Uani 1 1 d .
H34 H 0.1238 0.4306 0.5092 0.052 Uiso 1 1 calc R
C35 C 0.0762(6) 0.3793(4) 0.6126(4) 0.0417(17) Uani 1 1 d .
H35 H 0.0169 0.3715 0.6047 0.050 Uiso 1 1 calc R
C36 C 0.1013(5) 0.3550(3) 0.6819(3) 0.0330(15) Uani 1 1 d .
H36 H 0.0588 0.3302 0.7203 0.040 Uiso 1 1 calc R
C37 C 0.3125(5) 0.0713(3) 0.9169(3) 0.0293(14) Uani 1 1 d .
H37 H 0.2696 0.0580 0.8961 0.035 Uiso 1 1 calc R
C38 C 0.3911(5) 0.0139(3) 0.9490(3) 0.0289(14) Uani 1 1 d .
H38 H 0.4002 -0.0363 0.9487 0.035 Uiso 1 1 calc R
C39 C 0.4571(4) 0.0302(3) 0.9819(3) 0.0233(13) Uani 1 1 d .
C40 C 0.4384(5) 0.1065(3) 0.9791(3) 0.0286(14) Uani 1 1 d .
H40 H 0.4800 0.1212 0.9998 0.034 Uiso 1 1 calc R
C41 C 0.3571(5) 0.1615(3) 0.9453(3) 0.0317(15) Uani 1 1 d .
H41 H 0.3461 0.2123 0.9446 0.038 Uiso 1 1 calc R
C42 C 0.1503(5) 0.1542(3) 0.7677(3) 0.0313(15) Uani 1 1 d .
H42 H 0.2215 0.1421 0.7602 0.038 Uiso 1 1 calc R
C43 C 0.0988(4) 0.1505(3) 0.7175(3) 0.0249(13) Uani 1 1 d .
H43 H 0.1353 0.1359 0.6776 0.030 Uiso 1 1 calc R
C44 C -0.0079(4) 0.1687(3) 0.7271(3) 0.0227(13) Uani 1 1 d .
C45 C -0.0578(5) 0.1864(3) 0.7889(3) 0.0286(14) Uani 1 1 d .
H45 H -0.1289 0.1975 0.7982 0.034 Uiso 1 1 calc R
C46 C -0.0003(5) 0.1874(3) 0.8370(3) 0.0279(14) Uani 1 1 d .
H46 H -0.0348 0.1976 0.8793 0.033 Uiso 1 1 calc R
C47 C -0.0820(5) 0.1926(3) 0.5494(3) 0.0274(14) Uani 1 1 d .
H47 H -0.0540 0.2058 0.5012 0.033 Uiso 1 1 calc R
C48 C -0.0262(5) 0.1909(3) 0.5990(3) 0.0275(14) Uani 1 1 d .
H48 H 0.0373 0.2030 0.5841 0.033 Uiso 1 1 calc R
C49 C -0.0657(4) 0.1710(3) 0.6716(3) 0.0234(13) Uani 1 1 d .
C50 C -0.1619(4) 0.1540(3) 0.6898(3) 0.0269(13) Uani 1 1 d .
H50 H -0.1918 0.1411 0.7376 0.032 Uiso 1 1 calc R
C51 C -0.2123(5) 0.1568(3) 0.6358(3) 0.0265(13) Uani 1 1 d .
H51 H -0.2756 0.1443 0.6490 0.032 Uiso 1 1 calc R
C52 C -0.3416(5) 0.3447(3) 0.5413(3) 0.0304(15) Uani 1 1 d .
H52 H -0.2891 0.3189 0.5696 0.036 Uiso 1 1 calc R
C53 C -0.3936(5) 0.4183(3) 0.5425(3) 0.0301(14) Uani 1 1 d .
H53 H -0.3760 0.4402 0.5715 0.036 Uiso 1 1 calc R
C54 C -0.4715(4) 0.4596(3) 0.5008(3) 0.0241(13) Uani 1 1 d .
C55 C -0.4943(5) 0.4218(3) 0.4603(3) 0.0312(15) Uani 1 1 d .
H55 H -0.5465 0.4465 0.4316 0.037 Uiso 1 1 calc R
C56 C -0.4392(5) 0.3477(3) 0.4629(3) 0.0302(14) Uani 1 1 d .
H56 H -0.4568 0.3236 0.4359 0.036 Uiso 1 1 calc R
C57 C -0.0871(5) 0.2944(3) 0.3691(3) 0.0240(13) Uani 1 1 d .
C58 C -0.1197(5) 0.3580(4) 0.3946(3) 0.0344(15) Uani 1 1 d .
H58 H -0.1894 0.3774 0.4063 0.041 Uiso 1 1 calc R
C59 C -0.0497(6) 0.3926(4) 0.4028(4) 0.0440(18) Uani 1 1 d .
H59 H -0.0720 0.4350 0.4198 0.053 Uiso 1 1 calc R
C60 C 0.0541(6) 0.3633(4) 0.3854(4) 0.0440(18) Uani 1 1 d .
H60 H 0.1015 0.3858 0.3913 0.053 Uiso 1 1 calc R
C61 C 0.0873(5) 0.3015(4) 0.3597(4) 0.0436(17) Uani 1 1 d .
H61 H 0.1571 0.2825 0.3481 0.052 Uiso 1 1 calc R
C62 C 0.0178(5) 0.2666(4) 0.3508(3) 0.0335(15) Uani 1 1 d .
H62 H 0.0410 0.2250 0.3327 0.040 Uiso 1 1 calc R
C63 C -0.1098(4) 0.1614(3) 0.3408(3) 0.0252(13) Uani 1 1 d .
C64 C -0.0814(5) 0.0884(3) 0.3885(3) 0.0341(15) Uani 1 1 d .
H64 H -0.0963 0.0817 0.4376 0.041 Uiso 1 1 calc R
C65 C -0.0310(6) 0.0248(4) 0.3650(4) 0.050(2) Uani 1 1 d .
H65 H -0.0122 -0.0239 0.3979 0.060 Uiso 1 1 calc R
C66 C -0.0094(6) 0.0354(4) 0.2912(4) 0.0484(19) Uani 1 1 d .
H66 H 0.0245 -0.0066 0.2749 0.058 Uiso 1 1 calc R
C67 C -0.0373(6) 0.1069(4) 0.2426(4) 0.0435(18) Uani 1 1 d .
H67 H -0.0234 0.1132 0.1936 0.052 Uiso 1 1 calc R
C68 C -0.0864(5) 0.1698(3) 0.2671(3) 0.0354(16) Uani 1 1 d .
H68 H -0.1042 0.2185 0.2339 0.042 Uiso 1 1 calc R
C69 C -0.2605(5) 0.3025(3) 0.3039(3) 0.0248(13) Uani 1 1 d .
C70 C -0.2344(5) 0.3666(3) 0.2496(3) 0.0319(15) Uani 1 1 d .
H70 H -0.1760 0.3811 0.2502 0.038 Uiso 1 1 calc R
C71 C -0.2943(6) 0.4089(4) 0.1947(3) 0.0420(18) Uani 1 1 d .
H71 H -0.2768 0.4521 0.1597 0.050 Uiso 1 1 calc R
C72 C -0.3793(6) 0.3872(4) 0.1918(4) 0.049(2) Uani 1 1 d .
H72 H -0.4173 0.4145 0.1537 0.058 Uiso 1 1 calc R
C73 C -0.4092(6) 0.3236(4) 0.2465(4) 0.0455(18) Uani 1 1 d .
H73 H -0.4675 0.3093 0.2456 0.055 Uiso 1 1 calc R
C74 C -0.3499(5) 0.2832(3) 0.3013(3) 0.0266(14) Uani 1 1 d .
C75 C -0.3550(4) 0.1493(3) 0.3557(3) 0.0225(13) Uani 1 1 d .
C76 C -0.3378(5) 0.1318(4) 0.2919(3) 0.0324(15) Uani 1 1 d .
H76 H -0.3413 0.1711 0.2481 0.039 Uiso 1 1 calc R
C77 C -0.3152(5) 0.0555(4) 0.2939(3) 0.0411(17) Uani 1 1 d .
H77 H -0.3030 0.0434 0.2513 0.049 Uiso 1 1 calc R
C78 C -0.3109(5) -0.0020(4) 0.3583(4) 0.0357(16) Uani 1 1 d .
H78 H -0.2975 -0.0530 0.3591 0.043 Uiso 1 1 calc R
C79 C -0.3264(4) 0.0148(3) 0.4230(3) 0.0276(14) Uani 1 1 d .
H79 H -0.3220 -0.0250 0.4664 0.033 Uiso 1 1 calc R
C80 C -0.3486(4) 0.0917(3) 0.4226(3) 0.0217(12) Uani 1 1 d .
C81 C -0.5007(4) 0.1577(3) 0.5231(3) 0.0237(13) Uani 1 1 d .
C82 C -0.5729(5) 0.1583(3) 0.4840(3) 0.0305(14) Uani 1 1 d .
H82 H -0.5517 0.1370 0.4465 0.037 Uiso 1 1 calc R
C83 C -0.6774(5) 0.1909(4) 0.5008(4) 0.0464(19) Uani 1 1 d .
H83 H -0.7251 0.1913 0.4743 0.056 Uiso 1 1 calc R
C84 C -0.7085(6) 0.2220(4) 0.5566(4) 0.052(2) Uani 1 1 d .
H84 H -0.7773 0.2445 0.5674 0.062 Uiso 1 1 calc R
C85 C -0.6378(6) 0.2200(4) 0.5967(4) 0.0473(19) Uani 1 1 d .
H85 H -0.6595 0.2395 0.6354 0.057 Uiso 1 1 calc R
C86 C -0.5354(5) 0.1892(4) 0.5797(3) 0.0358(16) Uani 1 1 d .
H86 H -0.4885 0.1893 0.6064 0.043 Uiso 1 1 calc R
C87 C -0.3371(5) 0.0258(3) 0.5729(3) 0.0260(13) Uani 1 1 d .
C88 C -0.4123(5) -0.0157(4) 0.6063(3) 0.0313(15) Uani 1 1 d .
H88 H -0.4784 0.0045 0.5939 0.038 Uiso 1 1 calc R
C89 C -0.3881(6) -0.0874(4) 0.6580(3) 0.0394(17) Uani 1 1 d .
H89 H -0.4381 -0.1150 0.6798 0.047 Uiso 1 1 calc R
C90 C -0.2914(6) -0.1177(4) 0.6771(4) 0.0423(18) Uani 1 1 d .
H90 H -0.2756 -0.1658 0.7114 0.051 Uiso 1 1 calc R
C91 C -0.2172(6) -0.0759(4) 0.6447(4) 0.0477(19) Uani 1 1 d .
H91 H -0.1516 -0.0962 0.6579 0.057 Uiso 1 1 calc R
C92 C -0.2393(5) -0.0052(4) 0.5936(4) 0.0373(16) Uani 1 1 d .
H92 H -0.1889 0.0222 0.5727 0.045 Uiso 1 1 calc R
C222 C 0.6569(9) 0.2123(6) 0.9240(5) 0.087(3) Uani 1 1 d .
H22A H 0.6491 0.1957 0.9762 0.104 Uiso 1 1 calc R
H22B H 0.5888 0.2369 0.9102 0.104 Uiso 1 1 calc R
C333 C 0.6142(8) 0.9741(5) 0.8149(5) 0.080(3) Uani 1 1 d .
H33A H 0.6195 0.9342 0.7940 0.096 Uiso 1 1 calc R
H33B H 0.5750 0.9609 0.8623 0.096 Uiso 1 1 calc R
Cl3 Cl 0.7248(2) 0.28256(18) 0.89382(15) 0.0886(8) Uani 1 1 d .
Cl4 Cl 0.6983(2) 0.13407(16) 0.89901(16) 0.0978(9) Uani 1 1 d .
Cl5 Cl 0.7369(3) 0.9731(2) 0.8248(2) 0.1235(11) Uani 1 1 d .
Cl6 Cl 0.5476(3) 1.06014(16) 0.76268(15) 0.1161(12) Uani 1 1 d .
C111 C 0.3221(8) 0.4157(5) 0.2898(5) 0.075(3) Uani 1 1 d .
H11A H 0.3760 0.4433 0.2707 0.090 Uiso 1 1 calc R
H11B H 0.2576 0.4532 0.2934 0.090 Uiso 1 1 calc R
Cl1 Cl 0.3434(2) 0.35210(15) 0.37521(13) 0.0826(8) Uani 1 1 d .
Cl2 Cl 0.3191(2) 0.36763(17) 0.23038(16) 0.0930(9) Uani 1 1 d .
Cl8 Cl 0.5000 0.5000 1.0000 0.193(3) Uani 1 2 d S
Cl7 Cl 0.4721(5) 0.4072(4) 0.9244(3) 0.212(3) Uani 1 1 d .
C444 C 0.4600(8) 0.4040(7) 1.0643(7) 0.096(4) Uani 1 1 d .
C555 C 0.5313(14) 0.3913(12) 0.9994(8) 0.164(7) Uani 1 1 d .

loop_
_atom_site_aniso_label
_atom_site_aniso_U_11
_atom_site_aniso_U_22
_atom_site_aniso_U_33
_atom_site_aniso_U_23
_atom_site_aniso_U_13
_atom_site_aniso_U_12
Cu1 0.0236(4) 0.0227(4) 0.0240(4) -0.0060(3) -0.0071(3) -0.0042(3)
Cu2 0.0248(4) 0.0199(4) 0.0231(4) -0.0079(3) -0.0063(3) -0.0041(3)
P1 0.0250(9) 0.0270(8) 0.0198(8) -0.0057(6) -0.0043(6) -0.0077(7)
P2 0.0244(9) 0.0230(8) 0.0261(8) -0.0080(6) 0.0001(6) -0.0062(6)
P3 0.0255(9) 0.0190(8) 0.0224(8) -0.0057(6) -0.0029(6) -0.0046(6)
P4 0.0238(9) 0.0205(8) 0.0224(8) -0.0067(6) -0.0047(6) -0.0051(6)
N1 0.028(3) 0.027(3) 0.019(2) -0.004(2) -0.011(2) -0.006(2)
N2 0.026(3) 0.024(3) 0.028(3) -0.004(2) -0.009(2) -0.005(2)
N3 0.027(3) 0.024(3) 0.022(3) -0.006(2) -0.005(2) -0.006(2)
N4 0.028(3) 0.021(3) 0.023(3) -0.011(2) -0.004(2) -0.005(2)
O1 0.029(3) 0.028(2) 0.036(2) -0.0094(19) -0.0070(19) -0.0049(19)
O2 0.034(3) 0.023(2) 0.023(2) -0.0063(17) -0.0020(18) -0.0107(18)
B1 0.076(8) 0.085(8) 0.046(6) -0.031(5) -0.006(5) -0.032(6)
B2 0.044(6) 0.066(6) 0.039(5) -0.012(5) -0.012(4) -0.021(5)
F1 0.132(6) 0.110(5) 0.166(7) -0.092(5) -0.031(5) -0.013(4)
F2 0.109(5) 0.143(6) 0.088(4) -0.010(4) -0.025(3) -0.085(4)
F3 0.098(4) 0.197(7) 0.049(3) -0.049(4) -0.004(3) -0.072(4)
F4 0.087(4) 0.121(5) 0.036(3) -0.026(3) 0.008(2) -0.016(3)
F5 0.097(7) 0.327(16) 0.213(10) 0.164(11) 0.024(7) 0.046(8)
F6 0.068(5) 0.437(17) 0.201(9) -0.226(11) -0.041(5) 0.016(7)
F7 0.051(5) 0.233(11) 0.48(2) -0.263(13) 0.010(7) -0.016(5)
F8 0.041(3) 0.096(4) 0.099(4) -0.054(3) -0.009(3) -0.017(3)
C1 0.041(4) 0.032(4) 0.021(3) -0.007(3) -0.002(3) -0.017(3)
C2 0.045(4) 0.036(4) 0.039(4) -0.009(3) 0.004(3) -0.012(3)
C3 0.085(7) 0.027(4) 0.043(4) -0.006(3) 0.005(4) -0.020(4)
C4 0.061(6) 0.042(5) 0.058(5) -0.010(4) 0.001(4) -0.028(4)
C5 0.061(6) 0.068(6) 0.056(5) 0.005(4) -0.011(4) -0.043(5)
C6 0.038(4) 0.051(4) 0.037(4) -0.005(3) -0.010(3) -0.016(3)
C7 0.030(4) 0.026(3) 0.029(3) -0.012(3) -0.002(3) -0.010(3)
C8 0.030(4) 0.030(3) 0.030(3) -0.007(3) -0.001(3) -0.002(3)
C9 0.049(5) 0.041(4) 0.040(4) 0.000(3) -0.019(4) 0.001(3)
C10 0.030(4) 0.044(4) 0.060(5) -0.012(4) -0.008(4) 0.003(3)
C11 0.030(4) 0.048(5) 0.066(5) -0.031(4) 0.003(4) -0.003(3)
C12 0.039(4) 0.047(4) 0.033(4) -0.019(3) -0.003(3) -0.009(3)
C13 0.028(4) 0.024(3) 0.030(3) -0.010(3) -0.007(3) -0.004(3)
C14 0.051(5) 0.043(4) 0.022(3) -0.010(3) -0.006(3) -0.015(3)
C15 0.086(6) 0.050(5) 0.029(4) -0.002(3) -0.025(4) -0.028(4)
C16 0.089(7) 0.070(6) 0.049(5) -0.024(4) -0.036(5) -0.021(5)
C17 0.045(5) 0.048(4) 0.053(5) -0.018(4) -0.014(4) -0.019(3)
C18 0.039(4) 0.031(4) 0.031(3) -0.012(3) -0.012(3) -0.003(3)
C19 0.030(4) 0.021(3) 0.031(3) -0.003(3) 0.001(3) -0.014(3)
C20 0.039(4) 0.027(3) 0.029(3) -0.007(3) 0.001(3) -0.009(3)
C21 0.047(4) 0.023(3) 0.041(4) -0.015(3) 0.010(3) -0.008(3)
C22 0.043(4) 0.023(3) 0.037(4) -0.001(3) 0.002(3) -0.005(3)
C23 0.030(4) 0.028(3) 0.030(3) -0.004(3) 0.004(3) -0.009(3)
C24 0.025(3) 0.021(3) 0.029(3) -0.006(3) 0.003(3) -0.010(3)
C25 0.027(4) 0.037(4) 0.028(3) -0.013(3) 0.001(3) -0.007(3)
C26 0.030(4) 0.046(4) 0.068(5) -0.024(4) 0.008(4) -0.017(3)
C27 0.051(5) 0.067(6) 0.069(5) -0.028(5) 0.001(4) -0.027(4)
C28 0.025(4) 0.095(7) 0.058(5) -0.020(5) -0.001(4) -0.011(4)
C29 0.031(4) 0.046(5) 0.065(5) -0.016(4) -0.001(4) -0.003(3)
C30 0.030(4) 0.034(4) 0.038(4) -0.009(3) -0.002(3) -0.004(3)
C31 0.030(4) 0.019(3) 0.029(3) -0.009(3) 0.001(3) 0.000(3)
C32 0.035(4) 0.034(4) 0.034(4) -0.007(3) 0.001(3) -0.009(3)
C33 0.045(5) 0.041(4) 0.029(4) -0.004(3) 0.010(3) -0.007(3)
C34 0.060(5) 0.035(4) 0.024(3) -0.008(3) -0.009(3) 0.005(4)
C35 0.045(5) 0.042(4) 0.038(4) -0.010(3) -0.014(3) -0.007(3)
C36 0.039(4) 0.031(4) 0.029(3) -0.010(3) -0.002(3) -0.008(3)
C37 0.029(4) 0.035(4) 0.027(3) -0.008(3) -0.011(3) -0.009(3)
C38 0.030(4) 0.023(3) 0.034(3) -0.008(3) -0.007(3) -0.007(3)
C39 0.025(3) 0.025(3) 0.017(3) -0.003(2) -0.006(2) -0.004(2)
C40 0.032(4) 0.028(3) 0.028(3) -0.008(3) -0.010(3) -0.006(3)
C41 0.027(4) 0.024(3) 0.043(4) -0.013(3) -0.010(3) 0.003(3)
C42 0.029(4) 0.030(3) 0.034(4) -0.010(3) -0.009(3) -0.002(3)
C43 0.025(3) 0.032(3) 0.020(3) -0.014(3) -0.001(2) -0.005(3)
C44 0.026(3) 0.020(3) 0.021(3) -0.002(2) -0.007(2) -0.006(2)
C45 0.026(4) 0.034(4) 0.027(3) -0.009(3) -0.005(3) -0.008(3)
C46 0.029(4) 0.038(4) 0.020(3) -0.012(3) -0.002(3) -0.010(3)
C47 0.034(4) 0.030(3) 0.015(3) -0.005(2) -0.004(3) -0.005(3)
C48 0.027(4) 0.029(3) 0.026(3) -0.005(3) -0.007(3) -0.009(3)
C49 0.027(3) 0.018(3) 0.027(3) -0.007(2) -0.010(3) -0.004(2)
C50 0.026(4) 0.029(3) 0.024(3) -0.005(3) -0.002(3) -0.009(3)
C51 0.022(3) 0.024(3) 0.034(3) -0.005(3) -0.008(3) -0.007(3)
C52 0.036(4) 0.023(3) 0.033(3) -0.011(3) -0.016(3) 0.002(3)
C53 0.038(4) 0.025(3) 0.033(3) -0.014(3) -0.015(3) -0.001(3)
C54 0.029(3) 0.021(3) 0.025(3) -0.011(2) -0.003(3) -0.004(3)
C55 0.034(4) 0.027(3) 0.033(3) -0.009(3) -0.015(3) 0.000(3)
C56 0.032(4) 0.027(3) 0.040(4) -0.021(3) -0.008(3) -0.005(3)
C57 0.032(4) 0.018(3) 0.021(3) -0.001(2) -0.008(3) -0.008(3)
C58 0.034(4) 0.035(4) 0.038(4) -0.013(3) 0.000(3) -0.015(3)
C59 0.054(5) 0.029(4) 0.054(4) -0.014(3) -0.013(4) -0.011(3)
C60 0.049(5) 0.041(4) 0.051(4) -0.011(3) -0.013(4) -0.024(4)
C61 0.029(4) 0.048(4) 0.053(4) -0.011(4) -0.006(3) -0.012(3)
C62 0.038(4) 0.028(3) 0.033(3) -0.009(3) -0.002(3) -0.007(3)
C63 0.020(3) 0.023(3) 0.035(3) -0.010(3) -0.004(3) -0.007(2)
C64 0.036(4) 0.024(3) 0.037(4) -0.004(3) -0.003(3) -0.006(3)
C65 0.045(5) 0.023(4) 0.070(5) -0.005(3) -0.013(4) 0.001(3)
C66 0.047(5) 0.027(4) 0.069(5) -0.024(4) 0.008(4) -0.005(3)
C67 0.051(5) 0.035(4) 0.046(4) -0.022(3) 0.008(3) -0.012(3)
C68 0.051(4) 0.020(3) 0.031(3) -0.011(3) 0.005(3) -0.008(3)
C69 0.035(4) 0.017(3) 0.022(3) -0.006(2) -0.005(3) -0.004(3)
C70 0.042(4) 0.030(3) 0.026(3) -0.009(3) -0.001(3) -0.013(3)
C71 0.066(5) 0.028(4) 0.027(4) 0.003(3) -0.008(3) -0.017(3)
C72 0.069(6) 0.041(4) 0.028(4) 0.009(3) -0.024(4) -0.012(4)
C73 0.044(5) 0.052(5) 0.043(4) -0.009(4) -0.017(3) -0.014(4)
C74 0.035(4) 0.021(3) 0.021(3) -0.003(2) -0.007(3) -0.005(3)
C75 0.028(3) 0.022(3) 0.023(3) -0.009(2) -0.004(2) -0.011(2)
C76 0.038(4) 0.036(4) 0.026(3) -0.009(3) -0.003(3) -0.014(3)
C77 0.053(5) 0.048(4) 0.029(4) -0.022(3) 0.008(3) -0.019(3)
C78 0.035(4) 0.028(4) 0.048(4) -0.023(3) 0.007(3) -0.009(3)
C79 0.024(3) 0.030(3) 0.029(3) -0.013(3) 0.002(3) -0.006(3)
C80 0.016(3) 0.024(3) 0.028(3) -0.012(3) -0.002(2) -0.006(2)
C81 0.020(3) 0.018(3) 0.028(3) -0.003(2) 0.000(2) -0.005(2)
C82 0.027(4) 0.026(3) 0.035(4) -0.007(3) -0.001(3) -0.008(3)
C83 0.029(4) 0.038(4) 0.059(5) 0.001(4) -0.011(3) -0.005(3)
C84 0.029(4) 0.029(4) 0.078(6) -0.016(4) 0.023(4) -0.001(3)
C85 0.051(5) 0.035(4) 0.054(5) -0.024(3) 0.018(4) -0.012(3)
C86 0.042(4) 0.033(4) 0.033(4) -0.015(3) 0.009(3) -0.012(3)
C87 0.032(4) 0.021(3) 0.025(3) -0.010(2) -0.004(3) -0.002(3)
C88 0.036(4) 0.033(4) 0.023(3) 0.001(3) -0.009(3) -0.015(3)
C89 0.056(5) 0.032(4) 0.031(4) -0.002(3) -0.001(3) -0.025(3)
C90 0.056(5) 0.024(3) 0.038(4) 0.005(3) -0.016(4) -0.007(3)
C91 0.037(4) 0.034(4) 0.055(5) 0.006(3) -0.015(4) -0.001(3)
C92 0.029(4) 0.034(4) 0.046(4) -0.009(3) -0.005(3) -0.006(3)
C222 0.117(9) 0.086(7) 0.067(6) -0.019(5) 0.014(6) -0.063(7)
C333 0.099(8) 0.074(7) 0.061(6) -0.033(5) 0.020(5) -0.020(6)
Cl3 0.0671(17) 0.123(2) 0.0901(18) -0.0460(17) 0.0058(13) -0.0396(15)
Cl4 0.0742(18) 0.0864(19) 0.100(2) -0.0032(15) 0.0195(15) -0.0260(14)
Cl5 0.118(3) 0.111(3) 0.154(3) -0.041(2) -0.015(2) -0.047(2)
Cl6 0.162(3) 0.0728(18) 0.0748(18) -0.0050(14) 0.0087(19) -0.0122(19)
C111 0.102(8) 0.059(6) 0.065(6) -0.021(5) -0.029(5) -0.005(5)
Cl1 0.0823(18) 0.0784(17) 0.0771(16) 0.0051(13) -0.0366(14) -0.0210(13)
Cl2 0.096(2) 0.102(2) 0.106(2) -0.0543(17) -0.0324(16) -0.0170(16)
Cl8 0.111(5) 0.142(6) 0.254(8) -0.035(5) 0.047(5) -0.009(4)
Cl7 0.239(6) 0.213(6) 0.180(5) 0.000(4) -0.082(5) -0.084(5)
C444 0.067(7) 0.110(9) 0.129(10) -0.075(8) -0.017(7) 0.001(6)
C555 0.168(16) 0.24(2) 0.109(11) -0.050(12) -0.033(11) -0.076(15)

loop_
_atom_type_symbol
_atom_type_description
_atom_type_scat_dispersion_real
_atom_type_scat_dispersion_imag
_atom_type_scat_source
Cl Cl 0.1484 0.1585 'International Tables Vol C Tables 4.2.6.8 and 6.1.1.4'
H H 0.0000 0.0000 'International Tables Vol C Tables 4.2.6.8 and 6.1.1.4'
C C 0.0033 0.0016 'International Tables Vol C Tables 4.2.6.8 and 6.1.1.4'
N N 0.0061 0.0033 'International Tables Vol C Tables 4.2.6.8 and 6.1.1.4'
O O 0.0106 0.0060 'International Tables Vol C Tables 4.2.6.8 and 6.1.1.4'
F F 0.0171 0.0103 'International Tables Vol C Tables 4.2.6.8 and 6.1.1.4'
Cu Cu 0.3201 1.2651 'International Tables Vol C Tables 4.2.6.8 and 6.1.1.4'
B B 0.0013 0.0007 'International Tables Vol C Tables 4.2.6.8 and 6.1.1.4'
P P 0.1023 0.0942 'International Tables Vol C Tables 4.2.6.8 and 6.1.1.4'

loop_
_geom_angle_atom_site_label_1
_geom_angle_atom_site_label_2
_geom_angle_atom_site_label_3
_geom_angle
_geom_angle_site_symmetry_1
_geom_angle_site_symmetry_3
N2 Cu1 N1 104.46(19) . .
N2 Cu1 P2 112.62(15) . .
N1 Cu1 P2 111.34(13) . .
N2 Cu1 P1 107.23(14) . .
N1 Cu1 P1 107.37(14) . .
P2 Cu1 P1 113.28(6) . .
N4 Cu2 N3 98.81(18) . .
N4 Cu2 P4 112.13(14) . .
N3 Cu2 P4 116.49(14) . .
N4 Cu2 P3 103.67(14) . .
N3 Cu2 P3 110.32(14) . .
P4 Cu2 P3 113.71(6) . .
C7 P1 C13 103.7(3) . .
C7 P1 C1 104.2(3) . .
C13 P1 C1 103.9(3) . .
C7 P1 Cu1 119.74(19) . .
C13 P1 Cu1 112.2(2) . .
C1 P1 Cu1 111.5(2) . .
C25 P2 C24 105.4(3) . .
C25 P2 C31 101.9(3) . .
C24 P2 C31 103.3(3) . .
C25 P2 Cu1 115.4(2) . .
C24 P2 Cu1 107.77(19) . .
C31 P2 Cu1 121.4(2) . .
C69 P3 C63 101.7(3) . .
C69 P3 C57 104.9(3) . .
C63 P3 C57 104.3(3) . .
C69 P3 Cu2 116.0(2) . .
C63 P3 Cu2 114.7(2) . .
C57 P3 Cu2 113.70(18) . .
C80 P4 C81 104.9(3) . .
C80 P4 C87 102.1(3) . .
C81 P4 C87 103.3(3) . .
C80 P4 Cu2 113.13(19) . .
C81 P4 Cu2 113.03(19) . .
C87 P4 Cu2 118.9(2) . .
C42 N1 C46 116.5(5) . .
C42 N1 Cu1 120.7(4) . .
C46 N1 Cu1 117.7(4) . .
C41 N2 C37 116.0(5) . .
C41 N2 Cu1 120.5(4) . .
C37 N2 Cu1 123.3(4) . .
C51 N3 C47 116.3(5) . .
C51 N3 Cu2 120.1(4) . .
C47 N3 Cu2 122.1(4) . .
C52 N4 C56 115.6(5) . .
C52 N4 Cu2 123.8(4) . .
C56 N4 Cu2 120.0(4) . .
C19 O1 C18 117.6(4) . .
C75 O2 C74 119.7(4) . .
F4 B1 F3 111.3(9) . .
F4 B1 F2 109.4(8) . .
F3 B1 F2 112.1(8) . .
F4 B1 F1 109.9(9) . .
F3 B1 F1 109.0(8) . .
F2 B1 F1 104.9(9) . .
F5 B2 F6 111.7(13) . .
F5 B2 F7 103.0(12) . .
F6 B2 F7 100.6(10) . .
F5 B2 F8 115.1(9) . .
F6 B2 F8 112.6(7) . .
F7 B2 F8 112.5(8) . .
C2 C1 C6 117.9(6) . .
C2 C1 P1 117.3(5) . .
C6 C1 P1 124.5(5) . .
C3 C2 C1 119.6(7) . .
C3 C2 H2 120.2 . .
C1 C2 H2 120.2 . .
C4 C3 C2 121.7(7) . .
C4 C3 H3 119.1 . .
C2 C3 H3 119.1 . .
C3 C4 C5 119.4(7) . .
C3 C4 H4 120.3 . .
C5 C4 H4 120.3 . .
C4 C5 C6 121.0(8) . .
C4 C5 H5 119.5 . .
C6 C5 H5 119.5 . .
C5 C6 C1 120.3(7) . .
C5 C6 H6 119.9 . .
C1 C6 H6 119.9 . .
C8 C7 C12 118.1(6) . .
C8 C7 P1 119.2(4) . .
C12 C7 P1 122.7(5) . .
C7 C8 C9 120.9(6) . .
C7 C8 H8 119.6 . .
C9 C8 H8 119.6 . .
C10 C9 C8 119.7(6) . .
C10 C9 H9 120.1 . .
C8 C9 H9 120.1 . .
C11 C10 C9 120.3(6) . .
C11 C10 H10 119.8 . .
C9 C10 H10 119.8 . .
C10 C11 C12 120.1(6) . .
C10 C11 H11 120.0 . .
C12 C11 H11 120.0 . .
C11 C12 C7 120.9(6) . .
C11 C12 H12 119.5 . .
C7 C12 H12 119.5 . .
C18 C13 C14 116.8(6) . .
C18 C13 P1 120.5(4) . .
C14 C13 P1 122.5(5) . .
C15 C14 C13 121.3(7) . .
C15 C14 H14 119.4 . .
C13 C14 H14 119.4 . .
C16 C15 C14 120.8(7) . .
C16 C15 H15 119.6 . .
C14 C15 H15 119.6 . .
C15 C16 C17 120.7(7) . .
C15 C16 H16 119.6 . .
C17 C16 H16 119.6 . .
C18 C17 C16 117.5(7) . .
C18 C17 H17 121.2 . .
C16 C17 H17 121.2 . .
C17 C18 C13 122.8(6) . .
C17 C18 O1 116.4(6) . .
C13 C18 O1 120.6(5) . .
C20 C19 C24 122.5(6) . .
C20 C19 O1 121.5(5) . .
C24 C19 O1 116.0(5) . .
C19 C20 C21 118.5(6) . .
C19 C20 H20 120.7 . .
C21 C20 H20 120.7 . .
C22 C21 C20 120.3(6) . .
C22 C21 H21 119.8 . .
C20 C21 H21 119.8 . .
C21 C22 C23 120.2(6) . .
C21 C22 H22 119.9 . .
C23 C22 H22 119.9 . .
C22 C23 C24 120.5(6) . .
C22 C23 H23 119.7 . .
C24 C23 H23 119.7 . .
C19 C24 C23 117.8(5) . .
C19 C24 P2 118.7(4) . .
C23 C24 P2 122.8(5) . .
C30 C25 C26 118.5(6) . .
C30 C25 P2 118.3(5) . .
C26 C25 P2 123.2(5) . .
C27 C26 C25 120.6(7) . .
C27 C26 H26 119.7 . .
C25 C26 H26 119.7 . .
C28 C27 C26 119.8(8) . .
C28 C27 H27 120.1 . .
C26 C27 H27 120.1 . .
C29 C28 C27 120.1(7) . .
C29 C28 H28 119.9 . .
C27 C28 H28 119.9 . .
C28 C29 C30 119.6(7) . .
C28 C29 H29 120.2 . .
C30 C29 H29 120.2 . .
C25 C30 C29 121.3(7) . .
C25 C30 H30 119.3 . .
C29 C30 H30 119.3 . .
C36 C31 C32 118.4(6) . .
C36 C31 P2 119.1(5) . .
C32 C31 P2 122.5(5) . .
C31 C32 C33 120.3(7) . .
C31 C32 H32 119.8 . .
C33 C32 H32 119.8 . .
C34 C33 C32 119.9(6) . .
C34 C33 H33 120.0 . .
C32 C33 H33 120.0 . .
C33 C34 C35 120.8(6) . .
C33 C34 H34 119.6 . .
C35 C34 H34 119.6 . .
C34 C35 C36 119.4(7) . .
C34 C35 H35 120.3 . .
C36 C35 H35 120.3 . .
C31 C36 C35 121.1(6) . .
C31 C36 H36 119.5 . .
C35 C36 H36 119.5 . .
N2 C37 C38 123.8(6) . .
N2 C37 H37 118.1 . .
C38 C37 H37 118.1 . .
C37 C38 C39 120.7(6) . .
C37 C38 H38 119.7 . .
C39 C38 H38 119.7 . .
C40 C39 C38 115.7(5) . .
C40 C39 C39 121.5(7) . 2_657
C38 C39 C39 122.8(6) . 2_657
C39 C40 C41 120.1(6) . .
C39 C40 H40 119.9 . .
C41 C40 H40 119.9 . .
N2 C41 C40 123.7(6) . .
N2 C41 H41 118.2 . .
C40 C41 H41 118.2 . .
N1 C42 C43 123.2(6) . .
N1 C42 H42 118.4 . .
C43 C42 H42 118.4 . .
C42 C43 C44 119.7(5) . .
C42 C43 H43 120.2 . .
C44 C43 H43 120.2 . .
C45 C44 C43 117.6(5) . .
C45 C44 C49 121.3(5) . .
C43 C44 C49 121.1(5) . .
C44 C45 C46 118.9(6) . .
C44 C45 H45 120.6 . .
C46 C45 H45 120.6 . .
N1 C46 C45 124.0(5) . .
N1 C46 H46 118.0 . .
C45 C46 H46 118.0 . .
N3 C47 C48 124.2(5) . .
N3 C47 H47 117.9 . .
C48 C47 H47 117.9 . .
C47 C48 C49 119.3(6) . .
C47 C48 H48 120.3 . .
C49 C48 H48 120.3 . .
C48 C49 C50 117.2(5) . .
C48 C49 C44 121.1(5) . .
C50 C49 C44 121.7(5) . .
C51 C50 C49 119.3(5) . .
C51 C50 H50 120.3 . .
C49 C50 H50 120.3 . .
N3 C51 C50 123.6(6) . .
N3 C51 H51 118.2 . .
C50 C51 H51 118.2 . .
N4 C52 C53 124.2(5) . .
N4 C52 H52 117.9 . .
C53 C52 H52 117.9 . .
C52 C53 C54 120.2(5) . .
C52 C53 H53 119.9 . .
C54 C53 H53 119.9 . .
C53 C54 C55 116.1(5) . .
C53 C54 C54 122.0(6) . 2_466
C55 C54 C54 121.9(6) . 2_466
C56 C55 C54 119.9(5) . .
C56 C55 H55 120.1 . .
C54 C55 H55 120.1 . .
N4 C56 C55 124.0(5) . .
N4 C56 H56 118.0 . .
C55 C56 H56 118.0 . .
C58 C57 C62 118.8(6) . .
C58 C57 P3 117.7(5) . .
C62 C57 P3 122.7(4) . .
C59 C58 C57 120.9(6) . .
C59 C58 H58 119.6 . .
C57 C58 H58 119.6 . .
C60 C59 C58 119.2(6) . .
C60 C59 H59 120.4 . .
C58 C59 H59 120.4 . .
C61 C60 C59 120.6(7) . .
C61 C60 H60 119.7 . .
C59 C60 H60 119.7 . .
C60 C61 C62 120.7(7) . .
C60 C61 H61 119.7 . .
C62 C61 H61 119.7 . .
C61 C62 C57 119.8(6) . .
C61 C62 H62 120.1 . .
C57 C62 H62 120.1 . .
C64 C63 C68 117.8(5) . .
C64 C63 P3 119.2(5) . .
C68 C63 P3 122.9(4) . .
C63 C64 C65 121.8(6) . .
C63 C64 H64 119.1 . .
C65 C64 H64 119.1 . .
C64 C65 C66 118.7(6) . .
C64 C65 H65 120.7 . .
C66 C65 H65 120.7 . .
C67 C66 C65 120.9(6) . .
C67 C66 H66 119.6 . .
C65 C66 H66 119.6 . .
C66 C67 C68 119.6(7) . .
C66 C67 H67 120.2 . .
C68 C67 H67 120.2 . .
C67 C68 C63 121.2(6) . .
C67 C68 H68 119.4 . .
C63 C68 H68 119.4 . .
C70 C69 C74 117.6(5) . .
C70 C69 P3 123.6(5) . .
C74 C69 P3 118.8(4) . .
C71 C70 C69 121.0(6) . .
C71 C70 H70 119.5 . .
C69 C70 H70 119.5 . .
C72 C71 C70 120.4(6) . .
C72 C71 H71 119.8 . .
C70 C71 H71 119.8 . .
C71 C72 C73 120.2(6) . .
C71 C72 H72 119.9 . .
C73 C72 H72 119.9 . .
C74 C73 C72 118.5(7) . .
C74 C73 H73 120.7 . .
C72 C73 H73 120.7 . .
C73 C74 O2 119.5(6) . .
C73 C74 C69 122.3(6) . .
O2 C74 C69 118.1(5) . .
C76 C75 O2 123.5(5) . .
C76 C75 C80 121.9(5) . .
O2 C75 C80 114.7(5) . .
C77 C76 C75 119.4(6) . .
C77 C76 H76 120.3 . .
C75 C76 H76 120.3 . .
C78 C77 C76 120.3(6) . .
C78 C77 H77 119.9 . .
C76 C77 H77 119.9 . .
C77 C78 C79 120.8(6) . .
C77 C78 H78 119.6 . .
C79 C78 H78 119.6 . .
C78 C79 C80 120.1(6) . .
C78 C79 H79 119.9 . .
C80 C79 H79 119.9 . .
C75 C80 C79 117.5(5) . .
C75 C80 P4 118.7(4) . .
C79 C80 P4 123.8(4) . .
C82 C81 C86 118.1(6) . .
C82 C81 P4 123.5(4) . .
C86 C81 P4 118.4(5) . .
C81 C82 C83 120.7(6) . .
C81 C82 H82 119.7 . .
C83 C82 H82 119.7 . .
C84 C83 C82 119.5(7) . .
C84 C83 H83 120.2 . .
C82 C83 H83 120.2 . .
C83 C84 C85 120.2(6) . .
C83 C84 H84 119.9 . .
C85 C84 H84 119.9 . .
C86 C85 C84 120.3(7) . .
C86 C85 H85 119.8 . .
C84 C85 H85 119.8 . .
C85 C86 C81 121.2(7) . .
C85 C86 H86 119.4 . .
C81 C86 H86 119.4 . .
C92 C87 C88 118.8(6) . .
C92 C87 P4 118.9(5) . .
C88 C87 P4 122.3(5) . .
C89 C88 C87 119.8(6) . .
C89 C88 H88 120.1 . .
C87 C88 H88 120.1 . .
C90 C89 C88 120.8(6) . .
C90 C89 H89 119.6 . .
C88 C89 H89 119.6 . .
C89 C90 C91 119.4(6) . .
C89 C90 H90 120.3 . .
C91 C90 H90 120.3 . .
C92 C91 C90 120.9(7) . .
C92 C91 H91 119.6 . .
C90 C91 H91 119.6 . .
C91 C92 C87 120.3(7) . .
C91 C92 H92 119.8 . .
C87 C92 H92 119.8 . .
Cl4 C222 Cl3 120.9(6) . .
Cl4 C222 H22A 107.1 . .
Cl3 C222 H22A 107.1 . .
Cl4 C222 H22B 107.1 . .
Cl3 C222 H22B 107.1 . .
H22A C222 H22B 106.8 . .
Cl6 C333 Cl5 115.3(6) . .
Cl6 C333 H33A 108.5 . .
Cl5 C333 H33A 108.5 . .
Cl6 C333 H33B 108.5 . .
Cl5 C333 H33B 108.5 . .
H33A C333 H33B 107.5 . .
Cl1 C111 Cl2 111.9(5) . .
Cl1 C111 H11A 109.2 . .
Cl2 C111 H11A 109.2 . .
Cl1 C111 H11B 109.2 . .
Cl2 C111 H11B 109.2 . .
H11A C111 H11B 107.9 . .
C444 Cl8 C444 180.0(5) 2_667 .
C444 Cl8 C555 44.1(5) 2_667 2_667
C444 Cl8 C555 135.9(5) . 2_667
C444 Cl8 C555 135.9(5) 2_667 .
C444 Cl8 C555 44.1(5) . .
C555 Cl8 C555 180.0(9) 2_667 .
C555 C444 Cl8 68.3(10) . .
C444 C555 Cl7 115.4(12) . .
C444 C555 Cl8 67.6(9) . .
Cl7 C555 Cl8 98.8(9) . .

loop_
_geom_bond_atom_site_label_1
_geom_bond_atom_site_label_2
_geom_bond_distance
_geom_bond_site_symmetry_2
Cu1 N2 2.072(5) .
Cu1 N1 2.109(5) .
Cu1 P2 2.2762(18) .
Cu1 P1 2.2983(17) .
Cu2 N4 2.078(4) .
Cu2 N3 2.082(5) .
Cu2 P4 2.2552(17) .
Cu2 P3 2.2846(17) .
P1 C7 1.826(6) .
P1 C13 1.836(6) .
P1 C1 1.840(6) .
P2 C25 1.831(6) .
P2 C24 1.841(6) .
P2 C31 1.843(6) .
P3 C69 1.831(6) .
P3 C63 1.834(6) .
P3 C57 1.845(6) .
P4 C80 1.823(5) .
P4 C81 1.833(6) .
P4 C87 1.838(6) .
N1 C42 1.334(7) .
N1 C46 1.348(8) .
N2 C41 1.335(8) .
N2 C37 1.340(7) .
N3 C51 1.335(7) .
N3 C47 1.350(8) .
N4 C52 1.335(7) .
N4 C56 1.341(7) .
O1 C19 1.408(7) .
O1 C18 1.418(7) .
O2 C75 1.390(6) .
O2 C74 1.401(7) .
B1 F4 1.349(11) .
B1 F3 1.368(11) .
B1 F2 1.385(12) .
B1 F1 1.400(12) .
B2 F5 1.175(11) .
B2 F6 1.287(11) .
B2 F7 1.334(12) .
B2 F8 1.353(10) .
C1 C2 1.398(9) .
C1 C6 1.406(9) .
C2 C3 1.397(10) .
C2 H2 0.9300 .
C3 C4 1.359(11) .
C3 H3 0.9300 .
C4 C5 1.361(11) .
C4 H4 0.9300 .
C5 C6 1.391(10) .
C5 H5 0.9300 .
C6 H6 0.9300 .
C7 C8 1.394(8) .
C7 C12 1.399(8) .
C8 C9 1.402(9) .
C8 H8 0.9300 .
C9 C10 1.389(10) .
C9 H9 0.9300 .
C10 C11 1.370(10) .
C10 H10 0.9300 .
C11 C12 1.399(9) .
C11 H11 0.9300 .
C12 H12 0.9300 .
C13 C18 1.389(9) .
C13 C14 1.396(8) .
C14 C15 1.371(9) .
C14 H14 0.9300 .
C15 C16 1.351(11) .
C15 H15 0.9300 .
C16 C17 1.402(11) .
C16 H16 0.9300 .
C17 C18 1.385(9) .
C17 H17 0.9300 .
C19 C20 1.383(8) .
C19 C24 1.386(8) .
C20 C21 1.403(9) .
C20 H20 0.9300 .
C21 C22 1.375(9) .
C21 H21 0.9300 .
C22 C23 1.394(8) .
C22 H22 0.9300 .
C23 C24 1.403(8) .
C23 H23 0.9300 .
C25 C30 1.385(8) .
C25 C26 1.399(9) .
C26 C27 1.389(10) .
C26 H26 0.9300 .
C27 C28 1.389(11) .
C27 H27 0.9300 .
C28 C29 1.384(11) .
C28 H28 0.9300 .
C29 C30 1.390(10) .
C29 H29 0.9300 .
C30 H30 0.9300 .
C31 C36 1.378(9) .
C31 C32 1.394(9) .
C32 C33 1.396(9) .
C32 H32 0.9300 .
C33 C34 1.358(10) .
C33 H33 0.9300 .
C34 C35 1.376(10) .
C34 H34 0.9300 .
C35 C36 1.389(9) .
C35 H35 0.9300 .
C36 H36 0.9300 .
C37 C38 1.378(8) .
C37 H37 0.9300 .
C38 C39 1.396(8) .
C38 H38 0.9300 .
C39 C40 1.385(8) .
C39 C39 1.496(11) 2_657
C40 C41 1.400(8) .
C40 H40 0.9300 .
C41 H41 0.9300 .
C42 C43 1.388(8) .
C42 H42 0.9300 .
C43 C44 1.394(8) .
C43 H43 0.9300 .
C44 C45 1.379(8) .
C44 C49 1.491(7) .
C45 C46 1.388(8) .
C45 H45 0.9300 .
C46 H46 0.9300 .
C47 C48 1.374(8) .
C47 H47 0.9300 .
C48 C49 1.392(8) .
C48 H48 0.9300 .
C49 C50 1.398(8) .
C50 C51 1.391(8) .
C50 H50 0.9300 .
C51 H51 0.9300 .
C52 C53 1.380(8) .
C52 H52 0.9300 .
C53 C54 1.382(8) .
C53 H53 0.9300 .
C54 C55 1.393(8) .
C54 C54 1.503(11) 2_466
C55 C56 1.382(8) .
C55 H55 0.9300 .
C56 H56 0.9300 .
C57 C58 1.397(8) .
C57 C62 1.399(8) .
C58 C59 1.388(9) .
C58 H58 0.9300 .
C59 C60 1.387(10) .
C59 H59 0.9300 .
C60 C61 1.368(10) .
C60 H60 0.9300 .
C61 C62 1.391(9) .
C61 H61 0.9300 .
C62 H62 0.9300 .
C63 C64 1.381(8) .
C63 C68 1.401(8) .
C64 C65 1.391(9) .
C64 H64 0.9300 .
C65 C66 1.395(10) .
C65 H65 0.9300 .
C66 C67 1.368(10) .
C66 H66 0.9300 .
C67 C68 1.388(8) .
C67 H67 0.9300 .
C68 H68 0.9300 .
C69 C70 1.398(8) .
C69 C74 1.405(9) .
C70 C71 1.389(9) .
C70 H70 0.9300 .
C71 C72 1.373(10) .
C71 H71 0.9300 .
C72 C73 1.415(10) .
C72 H72 0.9300 .
C73 C74 1.377(9) .
C73 H73 0.9300 .
C75 C76 1.388(8) .
C75 C80 1.402(8) .
C76 C77 1.384(9) .
C76 H76 0.9300 .
C77 C78 1.366(9) .
C77 H77 0.9300 .
C78 C79 1.403(8) .
C78 H78 0.9300 .
C79 C80 1.404(8) .
C79 H79 0.9300 .
C81 C82 1.394(8) .
C81 C86 1.394(8) .
C82 C83 1.406(9) .
C82 H82 0.9300 .
C83 C84 1.378(10) .
C83 H83 0.9300 .
C84 C85 1.380(11) .
C84 H84 0.9300 .
C85 C86 1.375(9) .
C85 H85 0.9300 .
C86 H86 0.9300 .
C87 C92 1.396(9) .
C87 C88 1.399(9) .
C88 C89 1.392(8) .
C88 H88 0.9300 .
C89 C90 1.369(10) .
C89 H89 0.9300 .
C90 C91 1.388(10) .
C90 H90 0.9300 .
C91 C92 1.372(9) .
C91 H91 0.9300 .
C92 H92 0.9300 .
C222 Cl4 1.645(10) .
C222 Cl3 1.720(9) .
C222 H22A 0.9700 .
C222 H22B 0.9700 .
C333 Cl6 1.719(10) .
C333 Cl5 1.743(11) .
C333 H33A 0.9700 .
C333 H33B 0.9700 .
C111 Cl1 1.741(9) .
C111 Cl2 1.756(9) .
C111 H11A 0.9700 .
C111 H11B 0.9700 .
Cl8 C444 1.983(13) 2_667
Cl8 C444 1.983(13) .
Cl8 C555 1.99(2) 2_667
Cl8 C555 1.99(2) .
Cl7 C555 1.761(15) .
C444 C555 1.493(19) .

loop_
_geom_torsion_atom_site_label_1
_geom_torsion_atom_site_label_2
_geom_torsion_atom_site_label_3
_geom_torsion_atom_site_label_4
_geom_torsion
_geom_torsion_site_symmetry_1
_geom_torsion_site_symmetry_4
N2 Cu1 P1 C7 171.7(3) . .
N1 Cu1 P1 C7 -76.5(3) . .
P2 Cu1 P1 C7 46.8(2) . .
N2 Cu1 P1 C13 49.8(3) . .
N1 Cu1 P1 C13 161.5(2) . .
P2 Cu1 P1 C13 -75.1(2) . .
N2 Cu1 P1 C1 -66.4(3) . .
N1 Cu1 P1 C1 45.4(3) . .
P2 Cu1 P1 C1 168.7(2) . .
N2 Cu1 P2 C25 -3.8(3) . .
N1 Cu1 P2 C25 -120.7(3) . .
P1 Cu1 P2 C25 118.1(2) . .
N2 Cu1 P2 C24 -121.2(3) . .
N1 Cu1 P2 C24 121.8(3) . .
P1 Cu1 P2 C24 0.7(2) . .
N2 Cu1 P2 C31 120.1(3) . .
N1 Cu1 P2 C31 3.2(3) . .
P1 Cu1 P2 C31 -118.0(2) . .
N4 Cu2 P3 C69 -51.9(2) . .
N3 Cu2 P3 C69 -156.9(2) . .
P4 Cu2 P3 C69 70.1(2) . .
N4 Cu2 P3 C63 -170.2(2) . .
N3 Cu2 P3 C63 84.9(3) . .
P4 Cu2 P3 C63 -48.2(2) . .
N4 Cu2 P3 C57 69.8(2) . .
N3 Cu2 P3 C57 -35.1(2) . .
P4 Cu2 P3 C57 -168.1(2) . .
N4 Cu2 P4 C80 119.2(2) . .
N3 Cu2 P4 C80 -128.0(2) . .
P3 Cu2 P4 C80 2.0(2) . .
N4 Cu2 P4 C81 0.3(2) . .
N3 Cu2 P4 C81 113.0(2) . .
P3 Cu2 P4 C81 -117.0(2) . .
N4 Cu2 P4 C87 -121.1(2) . .
N3 Cu2 P4 C87 -8.3(3) . .
P3 Cu2 P4 C87 121.7(2) . .
N2 Cu1 N1 C42 -69.1(4) . .
P2 Cu1 N1 C42 52.7(4) . .
P1 Cu1 N1 C42 177.3(4) . .
N2 Cu1 N1 C46 137.2(4) . .
P2 Cu1 N1 C46 -100.9(4) . .
P1 Cu1 N1 C46 23.6(4) . .
N1 Cu1 N2 C41 177.8(5) . .
P2 Cu1 N2 C41 56.8(5) . .
P1 Cu1 N2 C41 -68.5(5) . .
N1 Cu1 N2 C37 -7.6(5) . .
P2 Cu1 N2 C37 -128.5(4) . .
P1 Cu1 N2 C37 106.2(5) . .
N4 Cu2 N3 C51 68.8(4) . .
P4 Cu2 N3 C51 -51.4(4) . .
P3 Cu2 N3 C51 177.0(4) . .
N4 Cu2 N3 C47 -96.6(4) . .
P4 Cu2 N3 C47 143.2(4) . .
P3 Cu2 N3 C47 11.6(5) . .
N3 Cu2 N4 C52 10.9(5) . .
P4 Cu2 N4 C52 134.3(5) . .
P3 Cu2 N4 C52 -102.6(5) . .
N3 Cu2 N4 C56 -178.1(5) . .
P4 Cu2 N4 C56 -54.7(5) . .
P3 Cu2 N4 C56 68.3(5) . .
C7 P1 C1 C2 175.6(5) . .
C13 P1 C1 C2 -76.0(5) . .
Cu1 P1 C1 C2 45.1(5) . .
C7 P1 C1 C6 1.6(6) . .
C13 P1 C1 C6 109.9(6) . .
Cu1 P1 C1 C6 -129.0(5) . .
C6 C1 C2 C3 0.2(9) . .
P1 C1 C2 C3 -174.2(5) . .
C1 C2 C3 C4 1.3(11) . .
C2 C3 C4 C5 -1.2(12) . .
C3 C4 C5 C6 -0.3(12) . .
C4 C5 C6 C1 1.9(11) . .
C2 C1 C6 C5 -1.8(9) . .
P1 C1 C6 C5 172.3(6) . .
C13 P1 C7 C8 142.1(5) . .
C1 P1 C7 C8 -109.5(5) . .
Cu1 P1 C7 C8 16.0(6) . .
C13 P1 C7 C12 -38.7(6) . .
C1 P1 C7 C12 69.8(6) . .
Cu1 P1 C7 C12 -164.7(5) . .
C12 C7 C8 C9 -0.7(10) . .
P1 C7 C8 C9 178.6(5) . .
C7 C8 C9 C10 1.2(11) . .
C8 C9 C10 C11 -1.1(12) . .
C9 C10 C11 C12 0.5(12) . .
C10 C11 C12 C7 0.1(11) . .
C8 C7 C12 C11 0.0(10) . .
P1 C7 C12 C11 -179.2(5) . .
C7 P1 C13 C18 -90.9(5) . .
C1 P1 C13 C18 160.4(5) . .
Cu1 P1 C13 C18 39.8(5) . .
C7 P1 C13 C14 94.0(5) . .
C1 P1 C13 C14 -14.7(6) . .
Cu1 P1 C13 C14 -135.3(5) . .
C18 C13 C14 C15 -0.6(10) . .
P1 C13 C14 C15 174.7(6) . .
C13 C14 C15 C16 -1.7(12) . .
C14 C15 C16 C17 3.0(13) . .
C15 C16 C17 C18 -1.9(12) . .
C16 C17 C18 C13 -0.4(10) . .
C16 C17 C18 O1 -175.6(6) . .
C14 C13 C18 C17 1.6(9) . .
P1 C13 C18 C17 -173.8(5) . .
C14 C13 C18 O1 176.6(5) . .
P1 C13 C18 O1 1.2(8) . .
C19 O1 C18 C17 -109.0(6) . .
C19 O1 C18 C13 75.7(7) . .
C18 O1 C19 C20 33.3(8) . .
C18 O1 C19 C24 -146.9(5) . .
C24 C19 C20 C21 0.4(10) . .
O1 C19 C20 C21 -179.8(6) . .
C19 C20 C21 C22 -0.2(10) . .
C20 C21 C22 C23 -0.1(10) . .
C21 C22 C23 C24 0.2(10) . .
C20 C19 C24 C23 -0.3(9) . .
O1 C19 C24 C23 179.8(5) . .
C20 C19 C24 P2 -171.1(5) . .
O1 C19 C24 P2 9.0(7) . .
C22 C23 C24 C19 0.0(9) . .
C22 C23 C24 P2 170.4(5) . .
C25 P2 C24 C19 -74.7(5) . .
C31 P2 C24 C19 178.7(5) . .
Cu1 P2 C24 C19 49.0(5) . .
C25 P2 C24 C23 114.9(5) . .
C31 P2 C24 C23 8.4(6) . .
Cu1 P2 C24 C23 -121.3(5) . .
C24 P2 C25 C30 164.1(5) . .
C31 P2 C25 C30 -88.3(5) . .
Cu1 P2 C25 C30 45.3(5) . .
C24 P2 C25 C26 -19.5(6) . .
C31 P2 C25 C26 88.1(6) . .
Cu1 P2 C25 C26 -138.3(5) . .
C30 C25 C26 C27 0.9(10) . .
P2 C25 C26 C27 -175.5(6) . .
C25 C26 C27 C28 -0.5(12) . .
C26 C27 C28 C29 0.7(12) . .
C27 C28 C29 C30 -1.4(12) . .
C26 C25 C30 C29 -1.5(10) . .
P2 C25 C30 C29 175.0(5) . .
C28 C29 C30 C25 1.8(11) . .
C25 P2 C31 C36 161.8(5) . .
C24 P2 C31 C36 -89.0(5) . .
Cu1 P2 C31 C36 31.8(5) . .
C25 P2 C31 C32 -18.9(6) . .
C24 P2 C31 C32 90.3(5) . .
Cu1 P2 C31 C32 -148.9(4) . .
C36 C31 C32 C33 -0.2(9) . .
P2 C31 C32 C33 -179.6(5) . .
C31 C32 C33 C34 0.3(10) . .
C32 C33 C34 C35 0.3(10) . .
C33 C34 C35 C36 -1.0(10) . .
C32 C31 C36 C35 -0.4(9) . .
P2 C31 C36 C35 178.9(5) . .
C34 C35 C36 C31 1.0(10) . .
C41 N2 C37 C38 -0.8(9) . .
Cu1 N2 C37 C38 -175.7(5) . .
N2 C37 C38 C39 0.9(9) . .
C37 C38 C39 C40 -0.6(9) . .
C37 C38 C39 C39 179.3(7) . 2_657
C38 C39 C40 C41 0.4(9) . .
C39 C39 C40 C41 -179.5(6) 2_657 .
C37 N2 C41 C40 0.6(9) . .
Cu1 N2 C41 C40 175.6(5) . .
C39 C40 C41 N2 -0.4(10) . .
C46 N1 C42 C43 3.5(9) . .
Cu1 N1 C42 C43 -150.5(5) . .
N1 C42 C43 C44 0.3(9) . .
C42 C43 C44 C45 -3.0(8) . .
C42 C43 C44 C49 175.4(5) . .
C43 C44 C45 C46 1.7(8) . .
C49 C44 C45 C46 -176.6(5) . .
C42 N1 C46 C45 -4.8(9) . .
Cu1 N1 C46 C45 150.0(5) . .
C44 C45 C46 N1 2.2(9) . .
C51 N3 C47 C48 -0.8(8) . .
Cu2 N3 C47 C48 165.1(4) . .
N3 C47 C48 C49 0.4(9) . .
C47 C48 C49 C50 -0.4(8) . .
C47 C48 C49 C44 -179.8(5) . .
C45 C44 C49 C48 148.0(6) . .
C43 C44 C49 C48 -30.3(8) . .
C45 C44 C49 C50 -31.3(8) . .
C43 C44 C49 C50 150.4(6) . .
C48 C49 C50 C51 0.8(8) . .
C44 C49 C50 C51 -179.8(5) . .
C47 N3 C51 C50 1.3(8) . .
Cu2 N3 C51 C50 -164.9(4) . .
C49 C50 C51 N3 -1.4(9) . .
C56 N4 C52 C53 -0.8(9) . .
Cu2 N4 C52 C53 170.5(5) . .
N4 C52 C53 C54 -0.7(10) . .
C52 C53 C54 C55 1.4(9) . .
C52 C53 C54 C54 -178.6(7) . 2_466
C53 C54 C55 C56 -0.7(9) . .
C54 C54 C55 C56 179.4(7) 2_466 .
C52 N4 C56 C55 1.7(9) . .
Cu2 N4 C56 C55 -170.0(5) . .
C54 C55 C56 N4 -0.9(10) . .
C69 P3 C57 C58 75.7(5) . .
C63 P3 C57 C58 -177.8(5) . .
Cu2 P3 C57 C58 -52.0(5) . .
C69 P3 C57 C62 -115.0(5) . .
C63 P3 C57 C62 -8.4(5) . .
Cu2 P3 C57 C62 117.3(5) . .
C62 C57 C58 C59 -0.9(9) . .
P3 C57 C58 C59 168.8(5) . .
C57 C58 C59 C60 -0.1(10) . .
C58 C59 C60 C61 0.7(10) . .
C59 C60 C61 C62 -0.2(11) . .
C60 C61 C62 C57 -0.8(10) . .
C58 C57 C62 C61 1.3(9) . .
P3 C57 C62 C61 -167.9(5) . .
C69 P3 C63 C64 -148.6(5) . .
C57 P3 C63 C64 102.5(5) . .
Cu2 P3 C63 C64 -22.6(6) . .
C69 P3 C63 C68 27.4(6) . .
C57 P3 C63 C68 -81.5(6) . .
Cu2 P3 C63 C68 153.4(5) . .
C68 C63 C64 C65 0.1(10) . .
P3 C63 C64 C65 176.4(5) . .
C63 C64 C65 C66 -0.3(11) . .
C64 C65 C66 C67 -0.2(12) . .
C65 C66 C67 C68 1.0(12) . .
C66 C67 C68 C63 -1.1(11) . .
C64 C63 C68 C67 0.6(10) . .
P3 C63 C68 C67 -175.5(5) . .
C63 P3 C69 C70 -97.2(5) . .
C57 P3 C69 C70 11.2(6) . .
Cu2 P3 C69 C70 137.6(4) . .
C63 P3 C69 C74 80.6(5) . .
C57 P3 C69 C74 -171.0(4) . .
Cu2 P3 C69 C74 -44.7(5) . .
C74 C69 C70 C71 -0.6(9) . .
P3 C69 C70 C71 177.2(5) . .
C69 C70 C71 C72 -1.7(10) . .
C70 C71 C72 C73 2.8(11) . .
C71 C72 C73 C74 -1.5(11) . .
C72 C73 C74 O2 174.5(6) . .
C72 C73 C74 C69 -0.9(10) . .
C75 O2 C74 C73 89.2(7) . .
C75 O2 C74 C69 -95.2(6) . .
C70 C69 C74 C73 1.9(9) . .
P3 C69 C74 C73 -176.0(5) . .
C70 C69 C74 O2 -173.5(5) . .
P3 C69 C74 O2 8.6(7) . .
C74 O2 C75 C76 -30.0(8) . .
C74 O2 C75 C80 151.9(5) . .
O2 C75 C76 C77 -176.9(6) . .
C80 C75 C76 C77 1.1(10) . .
C75 C76 C77 C78 0.6(10) . .
C76 C77 C78 C79 -1.7(11) . .
C77 C78 C79 C80 1.2(10) . .
C76 C75 C80 C79 -1.6(9) . .
O2 C75 C80 C79 176.6(5) . .
C76 C75 C80 P4 175.3(5) . .
O2 C75 C80 P4 -6.5(7) . .
C78 C79 C80 C75 0.4(9) . .
C78 C79 C80 P4 -176.3(5) . .
C81 P4 C80 C75 77.5(5) . .
C87 P4 C80 C75 -175.1(5) . .
Cu2 P4 C80 C75 -46.2(5) . .
C81 P4 C80 C79 -105.8(5) . .
C87 P4 C80 C79 1.6(6) . .
Cu2 P4 C80 C79 130.6(5) . .
C80 P4 C81 C82 2.9(6) . .
C87 P4 C81 C82 -103.6(5) . .
Cu2 P4 C81 C82 126.6(5) . .
C80 P4 C81 C86 -175.7(5) . .
C87 P4 C81 C86 77.8(5) . .
Cu2 P4 C81 C86 -52.0(5) . .
C86 C81 C82 C83 0.9(9) . .
P4 C81 C82 C83 -177.7(5) . .
C81 C82 C83 C84 -0.3(10) . .
C82 C83 C84 C85 -1.2(10) . .
C83 C84 C85 C86 2.2(11) . .
C84 C85 C86 C81 -1.6(10) . .
C82 C81 C86 C85 0.0(9) . .
P4 C81 C86 C85 178.7(5) . .
C80 P4 C87 C92 97.6(5) . .
C81 P4 C87 C92 -153.7(5) . .
Cu2 P4 C87 C92 -27.6(5) . .
C80 P4 C87 C88 -82.4(5) . .
C81 P4 C87 C88 26.2(5) . .
Cu2 P4 C87 C88 152.4(4) . .
C92 C87 C88 C89 -1.4(9) . .
P4 C87 C88 C89 178.7(5) . .
C87 C88 C89 C90 0.4(10) . .
C88 C89 C90 C91 0.5(10) . .
C89 C90 C91 C92 -0.5(11) . .
C90 C91 C92 C87 -0.4(11) . .
C88 C87 C92 C91 1.4(9) . .
P4 C87 C92 C91 -178.7(5) . .
C444 Cl8 C444 C555 11(100) 2_667 .
C555 Cl8 C444 C555 180.000(4) 2_667 .
Cl8 C444 C555 Cl7 -89.4(12) . .
C444 Cl8 C555 C444 180.000(7) 2_667 .
C555 Cl8 C555 C444 -60(100) 2_667 .
C444 Cl8 C555 Cl7 -66.1(11) 2_667 .
C444 Cl8 C555 Cl7 113.9(11) . .
C555 Cl8 C555 Cl7 54(100) 2_667 .
